data_4347440
loop_
_publ_author_name
'Herold, Christian F.'
'Shylin, Sergii I.'
'Rentschler, Eva'

_publ_section_title
;
 Solvent-dependent SCO Behavior of Dinuclear Iron(II) Complexes with a
 1,3,4-Thiadiazole Bridging Ligand.
;
_journal_issue 13
_journal_name_full 'Inorganic chemistry'
_journal_page_first 6414
_journal_page_last 6419
_journal_paper_doi 10.1021/acs.inorgchem.6b00163
_journal_volume 55
_journal_year 2016
_chemical_absolute_configuration unk
_chemical_formula_moiety 'C32 H36 Fe2 N12 S2, 4(B F4), 4(C3 H7 N O)'
_chemical_formula_sum 'C44 H64 B4 F16 Fe2 N16 O4 S2'
_chemical_formula_weight 1404.17
_space_group_crystal_system monoclinic
_space_group_IT_number 4
_space_group_name_Hall 'P 2yb'
_space_group_name_H-M_alt 'P 1 21 1'
_atom_sites_solution_hydrogens geom
_audit_creation_date 2015-10-26
_audit_creation_method
;
Olex2 1.2
(compiled 2015.09.30 svn.r3233 for OlexSys, GUI svn.r5103)
;
_cell_angle_alpha 90
_cell_angle_beta 93.733(2)
_cell_angle_gamma 90
_cell_formula_units_Z 2
_cell_length_a 11.2504(7)
_cell_length_b 23.3121(17)
_cell_length_c 11.3825(6)
_cell_measurement_reflns_used 9942
_cell_measurement_temperature 173.15
_cell_measurement_theta_max 27.904
_cell_measurement_theta_min 2.464
_cell_volume 2979.0(3)
_computing_cell_refinement 'SAINT v7.68A (Bruker, 2009)'
_computing_data_reduction 'SAINT v7.68A (Bruker, 2009)'
_computing_molecular_graphics 'Olex2 (Dolomanov et al., 2009)'
_computing_publication_material 'Olex2 (Dolomanov et al., 2009)'
_computing_structure_refinement 'ShelXL (Sheldrick, 2015)'
_computing_structure_solution 'olex2.solve (Bourhis et al., 2015)'
_diffrn_ambient_temperature 173.15
_diffrn_detector 'CCD plate'
_diffrn_detector_area_resol_mean 7.9
_diffrn_detector_type 'Bruker SMART APEX2 area detector'
_diffrn_measured_fraction_theta_full 1.000
_diffrn_measured_fraction_theta_max 0.998
_diffrn_measurement_device '\k-geometry diffractometer'
_diffrn_measurement_device_type 'Bruker SMART APEX2'
_diffrn_measurement_method '\k-geometry diffractometry'
_diffrn_radiation_monochromator graphite
_diffrn_radiation_probe x-ray
_diffrn_radiation_type MoK\a
_diffrn_radiation_wavelength 0.71073
_diffrn_reflns_av_R_equivalents 0.0546
_diffrn_reflns_av_unetI/netI 0.0579
_diffrn_reflns_Laue_measured_fraction_full 1.000
_diffrn_reflns_Laue_measured_fraction_max 0.998
_diffrn_reflns_limit_h_max 13
_diffrn_reflns_limit_h_min -14
_diffrn_reflns_limit_k_max 30
_diffrn_reflns_limit_k_min -30
_diffrn_reflns_limit_l_max 15
_diffrn_reflns_limit_l_min -14
_diffrn_reflns_number 33986
_diffrn_reflns_point_group_measured_fraction_full 0.986
_diffrn_reflns_point_group_measured_fraction_max 0.970
_diffrn_reflns_theta_full 25.242
_diffrn_reflns_theta_max 28.003
_diffrn_reflns_theta_min 1.747
_diffrn_source 'fine-focus sealed tube'
_exptl_absorpt_coefficient_mu 0.664
_exptl_absorpt_correction_T_max 0.7456
_exptl_absorpt_correction_T_min 0.6692
_exptl_absorpt_correction_type multi-scan
_exptl_absorpt_process_details 'SADABS-2008/1 (Bruker, 2008) was used for absorption correction'
_exptl_crystal_colour brown
_exptl_crystal_colour_primary brown
_exptl_crystal_density_diffrn 1.565
_exptl_crystal_description block
_exptl_crystal_F_000 1440
_exptl_crystal_recrystallization_method 'DMF/Et2O Diffusion'
_exptl_crystal_size_max 0.62
_exptl_crystal_size_mid 0.3909
_exptl_crystal_size_min 0.32
_refine_diff_density_max 0.629
_refine_diff_density_min -0.363
_refine_diff_density_rms 0.058
_refine_ls_abs_structure_details
;
 Flack x determined using 4724 quotients [(I+)-(I-)]/[(I+)+(I-)]
 (Parsons and Flack (2004), Acta Cryst. A60, s61).
;
_refine_ls_abs_structure_Flack -0.006(8)
_refine_ls_extinction_method none
_refine_ls_goodness_of_fit_ref 0.956
_refine_ls_hydrogen_treatment constr
_refine_ls_matrix_type full
_refine_ls_number_parameters 885
_refine_ls_number_reflns 13944
_refine_ls_number_restraints 61
_refine_ls_restrained_S_all 0.966
_refine_ls_R_factor_all 0.0496
_refine_ls_R_factor_gt 0.0369
_refine_ls_shift/su_max 0.001
_refine_ls_shift/su_mean 0.000
_refine_ls_structure_factor_coef Fsqd
_refine_ls_weighting_details
;
 w=1/[\s^2^(Fo^2^)+(0.0395P)^2^]
 where P=(Fo^2^+2Fc^2^)/3
;
_refine_ls_weighting_scheme calc
_refine_ls_wR_factor_gt 0.0803
_refine_ls_wR_factor_ref 0.0844
_reflns_Friedel_coverage 0.898
_reflns_Friedel_fraction_full 0.972
_reflns_Friedel_fraction_max 0.940
_reflns_number_gt 11399
_reflns_number_total 13944
_reflns_threshold_expression 'I > 2\s(I)'
_cod_data_source_file ic6b00163_si_002.cif
_cod_data_source_block ch140
_cod_database_code 4347440
_shelxl_version_number 2012-9
_shelx_space_group_comment
;
The symmetry employed for this shelxl refinement is uniquely defined
by the following loop, which should always be used as a source of
symmetry information in preference to the above space-group names.
They are only intended as comments.
;
_olex2_refinement_description
;
1. Fixed Uiso
 At 1.2 times of:
  All C(H) groups, All C(H,H) groups, All N(H) groups
 At 1.5 times of:
  All C(H,H,H) groups
2. Uiso/Uaniso restraints and constraints
Uanis(F6A) \\sim Ueq: with sigma of 0.01 and sigma for terminal atoms of 0.02
Uanis(F7A) \\sim Ueq: with sigma of 0.01 and sigma for terminal atoms of 0.02
Uanis(F8A) \\sim Ueq: with sigma of 0.01 and sigma for terminal atoms of 0.02
Uanis(F10A) \\sim Ueq: with sigma of 0.007 and sigma for terminal atoms of 0.014
Uanis(F11) \\sim Ueq: with sigma of 0.007 and sigma for terminal atoms of 0.014
Uanis(F11A) \\sim Ueq: with sigma of 0.01 and sigma for terminal atoms of 0.02
Uanis(F12A) \\sim Ueq: with sigma of 0.01 and sigma for terminal atoms of 0.02
Uanis(F14A) \\sim Ueq: with sigma of 0.007 and sigma for terminal atoms of 0.014
Uanis(F15) \\sim Ueq: with sigma of 0.007 and sigma for terminal atoms of 0.014
Uanis(F15A) \\sim Ueq: with sigma of 0.01 and sigma for terminal atoms of 0.02
3. Others
 Sof(F14A)=Sof(F15A)=Sof(F16A)=1-FVAR(1)
 Sof(F14)=Sof(F15)=Sof(F16)=FVAR(1)
 Sof(F10A)=Sof(F11A)=Sof(F12A)=1-FVAR(2)
 Sof(F10)=Sof(F11)=Sof(F12)=FVAR(2)
 Sof(F7A)=Sof(F8A)=Sof(F6A)=1-FVAR(3)
 Sof(F6)=Sof(F7)=Sof(F8)=FVAR(3)
4.a Ternary CH refined with riding coordinates:
 N3(H3), N5(H5), N9(H9), N11(H11)
4.b Secondary CH2 refined with riding coordinates:
 C3(H3A,H3B), C4(H4A,H4B), C10(H10A,H10B), C11(H11A,H11B), C19(H19A,H19B),
 C20(H20A,H20B), C26(H26A,H26B), C27(H27A,H27B)
4.c Aromatic/amide H refined with riding coordinates:
 C6(H6), C7(H7), C8(H8), C9(H9A), C13(H13), C14(H14), C15(H15), C16(H16),
 C22(H22), C23(H23), C24(H24), C25(H25), C29(H29), C30(H30), C31(H31), C32(H32),
  C33(H33), C36(H36), C39(H39), C42(H42)
4.d Idealised Me refined as rotating group:
 C34(H34A,H34B,H34C), C35(H35A,H35B,H35C), C37(H37A,H37B,H37C), C38(H38A,H38B,
 H38C), C40(H40A,H40B,H40C), C41(H41A,H41B,H41C), C43(H43A,H43B,H43C), C44(H44A,
 H44B,H44C)
;
_olex2_submission_special_instructions 'No special instructions were received'

loop_
_space_group_symop_operation_xyz
'x, y, z'
'-x, y+1/2, -z'

loop_
_atom_site_label
_atom_site_type_symbol
_atom_site_fract_x
_atom_site_fract_y
_atom_site_fract_z
_atom_site_U_iso_or_equiv
_atom_site_adp_type
_atom_site_occupancy
_atom_site_site_symmetry_order
_atom_site_calc_flag
_atom_site_refinement_flags_posn
_atom_site_refinement_flags_adp
_atom_site_refinement_flags_occupancy
_atom_site_disorder_assembly
_atom_site_disorder_group
Fe1 Fe 0.17838(4) 0.47663(2) 0.52145(4) 0.01626(11) Uani 1 1 d . . . . .
Fe2 Fe -0.06083(4) 0.48485(2) 0.76009(4) 0.01660(11) Uani 1 1 d . . . . .
S1 S -0.19464(7) 0.47891(6) 0.39041(7) 0.0268(2) Uani 1 1 d . . . . .
S2 S 0.31293(7) 0.48445(6) 0.89020(7) 0.0304(2) Uani 1 1 d . . . . .
N1 N 0.0065(2) 0.48218(15) 0.5060(2) 0.0176(5) Uani 1 1 d . . . . .
N2 N -0.0773(2) 0.47904(15) 0.5894(2) 0.0177(5) Uani 1 1 d . . . . .
N3 N -0.2411(2) 0.47592(16) 0.7438(2) 0.0223(6) Uani 1 1 d . . . . .
H3 H -0.2774 0.5099 0.7815 0.027 Uiso 1 1 calc R . . . .
N4 N -0.0666(3) 0.40008(14) 0.7878(3) 0.0227(7) Uani 1 1 d . . . . .
N5 N 0.1614(2) 0.47893(16) 0.3434(2) 0.0212(6) Uani 1 1 d . . . . .
H5 H 0.1912 0.4419 0.3120 0.025 Uiso 1 1 calc R . . . .
N6 N 0.2069(3) 0.56020(13) 0.5006(3) 0.0209(7) Uani 1 1 d . . . . .
N7 N 0.1950(2) 0.48003(16) 0.6922(2) 0.0173(5) Uani 1 1 d . . . . .
N8 N 0.1112(2) 0.48699(14) 0.7748(2) 0.0175(6) Uani 1 1 d . . . . .
N9 N -0.0447(3) 0.49774(14) 0.9375(3) 0.0231(7) Uani 1 1 d . . . . .
H9 H -0.0859 0.4657 0.9767 0.028 Uiso 1 1 calc R . . . .
N10 N -0.0748(3) 0.56983(14) 0.7584(3) 0.0230(7) Uani 1 1 d . . . . .
N11 N 0.3574(2) 0.46358(13) 0.5386(2) 0.0213(7) Uani 1 1 d . . . . .
H11 H 0.3961 0.4914 0.4862 0.026 Uiso 1 1 calc R . . . .
N12 N 0.1732(3) 0.39113(14) 0.5218(3) 0.0211(7) Uani 1 1 d . . . . .
C1 C -0.0429(3) 0.48323(19) 0.3986(3) 0.0208(7) Uani 1 1 d . . . . .
C2 C -0.1856(3) 0.47628(19) 0.5410(3) 0.0202(7) Uani 1 1 d . . . . .
C3 C -0.2878(3) 0.4737(2) 0.6176(3) 0.0266(8) Uani 1 1 d . . . . .
H3A H -0.3331 0.4378 0.6024 0.032 Uiso 1 1 calc R . . . .
H3B H -0.3420 0.5065 0.6000 0.032 Uiso 1 1 calc R . . . .
C4 C -0.2726(3) 0.42370(18) 0.8102(4) 0.0342(9) Uani 1 1 d . . . . .
H4A H -0.3484 0.4076 0.7756 0.041 Uiso 1 1 calc R . . . .
H4B H -0.2837 0.4340 0.8931 0.041 Uiso 1 1 calc R . . . .
C5 C -0.1759(3) 0.37965(18) 0.8057(3) 0.0287(9) Uani 1 1 d . . . . .
C6 C -0.1960(4) 0.3221(2) 0.8268(4) 0.0424(11) Uani 1 1 d . . . . .
H6 H -0.2743 0.3088 0.8379 0.051 Uiso 1 1 calc R . . . .
C7 C -0.1011(5) 0.2842(2) 0.8318(4) 0.0480(13) Uani 1 1 d . . . . .
H7 H -0.1131 0.2445 0.8457 0.058 Uiso 1 1 calc R . . . .
C8 C 0.0103(5) 0.30509(19) 0.8163(4) 0.0394(11) Uani 1 1 d . . . . .
H8 H 0.0772 0.2802 0.8211 0.047 Uiso 1 1 calc R . . . .
C9 C 0.0248(4) 0.36313(17) 0.7936(3) 0.0294(8) Uani 1 1 d . . . . .
H9A H 0.1024 0.3771 0.7816 0.035 Uiso 1 1 calc R . . . .
C10 C 0.0352(3) 0.4871(2) 0.2982(3) 0.0286(9) Uani 1 1 d . . . . .
H10A H 0.0256 0.5251 0.2599 0.034 Uiso 1 1 calc R . . . .
H10B H 0.0126 0.4572 0.2392 0.034 Uiso 1 1 calc R . . . .
C11 C 0.2379(3) 0.52647(18) 0.3046(3) 0.0292(9) Uani 1 1 d . . . . .
H11A H 0.2099 0.5393 0.2246 0.035 Uiso 1 1 calc R . . . .
H11B H 0.3213 0.5131 0.3022 0.035 Uiso 1 1 calc R . . . .
C12 C 0.2314(3) 0.57512(16) 0.3900(3) 0.0258(8) Uani 1 1 d . . . . .
C13 C 0.2523(4) 0.63148(19) 0.3584(4) 0.0413(11) Uani 1 1 d . . . . .
H13 H 0.2679 0.6408 0.2796 0.050 Uiso 1 1 calc R . . . .
C14 C 0.2503(5) 0.6739(2) 0.4429(4) 0.0490(13) Uani 1 1 d . . . . .
H14 H 0.2639 0.7129 0.4234 0.059 Uiso 1 1 calc R . . . .
C15 C 0.2282(4) 0.65856(19) 0.5558(4) 0.0399(11) Uani 1 1 d . . . . .
H15 H 0.2279 0.6869 0.6158 0.048 Uiso 1 1 calc R . . . .
C16 C 0.2066(3) 0.60195(17) 0.5821(3) 0.0281(8) Uani 1 1 d . . . . .
H16 H 0.1909 0.5921 0.6605 0.034 Uiso 1 1 calc R . . . .
C17 C 0.3036(3) 0.4781(2) 0.7399(3) 0.0221(7) Uani 1 1 d . . . . .
C18 C 0.1612(3) 0.49078(17) 0.8823(3) 0.0224(8) Uani 1 1 d . . . . .
C19 C 0.0835(3) 0.4982(2) 0.9823(3) 0.0319(10) Uani 1 1 d . . . . .
H19A H 0.1024 0.5350 1.0227 0.038 Uiso 1 1 calc R . . . .
H19B H 0.0984 0.4668 1.0398 0.038 Uiso 1 1 calc R . . . .
C20 C -0.1070(4) 0.55182(19) 0.9610(4) 0.0379(10) Uani 1 1 d . . . . .
H20A H -0.0726 0.5688 1.0354 0.045 Uiso 1 1 calc R . . . .
H20B H -0.1922 0.5437 0.9706 0.045 Uiso 1 1 calc R . . . .
C21 C -0.0964(4) 0.59354(18) 0.8633(4) 0.0322(9) Uani 1 1 d . . . . .
C22 C -0.1114(4) 0.6523(2) 0.8767(5) 0.0500(13) Uani 1 1 d . . . . .
H22 H -0.1250 0.6678 0.9517 0.060 Uiso 1 1 calc R . . . .
C23 C -0.1064(5) 0.6875(2) 0.7813(6) 0.0597(16) Uani 1 1 d . . . . .
H23 H -0.1194 0.7276 0.7886 0.072 Uiso 1 1 calc R . . . .
C24 C -0.0823(4) 0.6641(2) 0.6749(5) 0.0499(12) Uani 1 1 d . . . . .
H24 H -0.0760 0.6880 0.6080 0.060 Uiso 1 1 calc R . . . .
C25 C -0.0673(3) 0.60502(17) 0.6657(4) 0.0319(9) Uani 1 1 d . . . . .
H25 H -0.0512 0.5891 0.5916 0.038 Uiso 1 1 calc R . . . .
C26 C 0.4047(3) 0.4741(2) 0.6623(3) 0.0298(9) Uani 1 1 d . . . . .
H26A H 0.4584 0.4424 0.6889 0.036 Uiso 1 1 calc R . . . .
H26B H 0.4509 0.5103 0.6664 0.036 Uiso 1 1 calc R . . . .
C27 C 0.3823(3) 0.40482(19) 0.4973(4) 0.0364(10) Uani 1 1 d . . . . .
H27A H 0.4555 0.3901 0.5400 0.044 Uiso 1 1 calc R . . . .
H27B H 0.3960 0.4058 0.4123 0.044 Uiso 1 1 calc R . . . .
C28 C 0.2811(3) 0.36564(17) 0.5172(3) 0.0291(9) Uani 1 1 d . . . . .
C29 C 0.2957(4) 0.30693(19) 0.5248(4) 0.0396(11) Uani 1 1 d . . . . .
H29 H 0.3729 0.2905 0.5241 0.048 Uiso 1 1 calc R . . . .
C30 C 0.1967(4) 0.27217(19) 0.5336(4) 0.0436(11) Uani 1 1 d . . . . .
H30 H 0.2048 0.2317 0.5403 0.052 Uiso 1 1 calc R . . . .
C31 C 0.0860(4) 0.29779(18) 0.5323(4) 0.0367(10) Uani 1 1 d . . . . .
H31 H 0.0162 0.2751 0.5351 0.044 Uiso 1 1 calc R . . . .
C32 C 0.0780(3) 0.35657(16) 0.5268(3) 0.0267(8) Uani 1 1 d . . . . .
H32 H 0.0013 0.3736 0.5267 0.032 Uiso 1 1 calc R . . . .
B1 B 0.8667(5) 0.6328(2) 0.3055(5) 0.0428(13) Uani 1 1 d . . . . .
F1 F 0.7612(3) 0.64046(17) 0.3561(4) 0.0946(14) Uani 1 1 d . . . . .
F2 F 0.9533(3) 0.61863(19) 0.3881(3) 0.0866(12) Uani 1 1 d . . . . .
F3 F 0.8956(5) 0.68064(17) 0.2470(5) 0.1258(18) Uani 1 1 d . . . . .
F4 F 0.8533(3) 0.58739(14) 0.2270(2) 0.0654(9) Uani 1 1 d . . . . .
B2 B 0.2568(5) 0.6358(3) 0.9982(5) 0.0450(13) Uani 1 1 d . . . . .
F5 F 0.2961(3) 0.58660(13) 1.0580(2) 0.0538(7) Uani 1 1 d . . . . .
F6 F 0.2350(7) 0.6239(3) 0.8809(5) 0.075(2) Uani 0.826(10) 1 d . . P A 1
F7 F 0.1480(5) 0.6481(3) 1.0437(5) 0.096(2) Uani 0.826(10) 1 d . . P A 1
F8 F 0.3340(7) 0.6792(3) 1.0181(6) 0.102(3) Uani 0.826(10) 1 d . . P A 1
B3 B 0.2302(6) 0.3605(3) 0.1564(5) 0.0460(14) Uani 1 1 d . . . . .
F9 F 0.1524(4) 0.36002(16) 0.2455(3) 0.0844(11) Uani 1 1 d . . . . .
F10 F 0.257(2) 0.4158(7) 0.1342(16) 0.089(7) Uani 0.40(3) 1 d . . P B 1
F11 F 0.1733(17) 0.3304(14) 0.073(2) 0.113(8) Uani 0.40(3) 1 d . U P B 1
F12 F 0.3467(17) 0.3367(10) 0.1636(18) 0.097(6) Uani 0.40(3) 1 d . . P B 1
F10A F 0.2891(14) 0.4099(7) 0.1706(17) 0.116(5) Uani 0.60(3) 1 d . U P B 2
F11A F 0.1703(10) 0.3626(7) 0.0473(7) 0.075(3) Uani 0.60(3) 1 d . U P B 2
F12A F 0.2903(18) 0.3121(6) 0.1694(12) 0.107(5) Uani 0.60(3) 1 d . U P B 2
B4 B 0.6873(4) 0.3291(2) 0.4719(4) 0.0348(11) Uani 1 1 d . . . . .
F13 F 0.6398(2) 0.37572(12) 0.4094(2) 0.0466(6) Uani 1 1 d . . . . .
F14 F 0.7323(10) 0.2904(3) 0.3924(5) 0.076(3) Uani 0.618(16) 1 d . . P C 1
F15 F 0.6105(7) 0.3021(5) 0.5353(12) 0.098(5) Uani 0.618(16) 1 d . U P C 1
F16 F 0.7871(11) 0.3476(5) 0.5374(10) 0.084(4) Uani 0.618(16) 1 d . . P C 1
F14A F 0.636(2) 0.2825(4) 0.4284(15) 0.104(7) Uani 0.382(16) 1 d . U P C 2
F15A F 0.6393(12) 0.3365(7) 0.5846(9) 0.072(4) Uani 0.382(16) 1 d . U P C 2
F16A F 0.8025(14) 0.3289(12) 0.488(2) 0.129(11) Uani 0.382(16) 1 d . . P C 2
O1 O 0.8321(3) 0.42357(13) 0.0885(3) 0.0428(7) Uani 1 1 d . . . . .
C33 C 0.8645(5) 0.3744(2) 0.1139(4) 0.0457(11) Uani 1 1 d . . . . .
H33 H 0.9478 0.3679 0.1249 0.055 Uiso 1 1 calc R . . . .
N13 N 0.7944(4) 0.33008(16) 0.1272(3) 0.0469(10) Uani 1 1 d . . . . .
C34 C 0.8454(8) 0.2734(3) 0.1605(8) 0.107(3) Uani 1 1 d . . . . .
H34A H 0.9324 0.2752 0.1611 0.160 Uiso 1 1 calc GR . . . .
H34B H 0.8155 0.2445 0.1035 0.160 Uiso 1 1 calc GR . . . .
H34C H 0.8220 0.2629 0.2392 0.160 Uiso 1 1 calc GR . . . .
C35 C 0.6673(5) 0.3342(2) 0.1102(5) 0.0604(15) Uani 1 1 d . . . . .
H35A H 0.6322 0.3318 0.1866 0.091 Uiso 1 1 calc GR . . . .
H35B H 0.6371 0.3026 0.0598 0.091 Uiso 1 1 calc GR . . . .
H35C H 0.6457 0.3709 0.0727 0.091 Uiso 1 1 calc GR . . . .
O2 O 0.4605(3) 0.36492(16) 0.8116(4) 0.0713(12) Uani 1 1 d . . . . .
C36 C 0.4073(5) 0.3294(2) 0.8659(5) 0.0537(13) Uani 1 1 d . . . . .
H36 H 0.3564 0.3436 0.9227 0.064 Uiso 1 1 calc R . . . .
N14 N 0.4128(4) 0.27268(17) 0.8540(3) 0.0439(9) Uani 1 1 d . . . . .
C37 C 0.4849(5) 0.2473(2) 0.7680(5) 0.0515(13) Uani 1 1 d . . . . .
H37A H 0.5224 0.2777 0.7238 0.077 Uiso 1 1 calc GR . . . .
H37B H 0.4347 0.2236 0.7138 0.077 Uiso 1 1 calc GR . . . .
H37C H 0.5467 0.2234 0.8079 0.077 Uiso 1 1 calc GR . . . .
C38 C 0.3471(6) 0.2340(2) 0.9252(5) 0.0678(17) Uani 1 1 d . . . . .
H38A H 0.2995 0.2563 0.9780 0.102 Uiso 1 1 calc GR . . . .
H38B H 0.4030 0.2095 0.9719 0.102 Uiso 1 1 calc GR . . . .
H38C H 0.2944 0.2100 0.8739 0.102 Uiso 1 1 calc GR . . . .
O3 O 0.5305(2) 0.52638(14) 0.4191(3) 0.0387(7) Uani 1 1 d . . . . .
C39 C 0.5467(3) 0.55624(19) 0.3320(4) 0.0353(10) Uani 1 1 d . . . . .
H39 H 0.5539 0.5965 0.3439 0.042 Uiso 1 1 calc R . . . .
N15 N 0.5548(3) 0.53692(18) 0.2237(3) 0.0374(9) Uani 1 1 d . . . . .
C40 C 0.5764(5) 0.5759(3) 0.1275(4) 0.0640(17) Uani 1 1 d . . . . .
H40A H 0.5752 0.6155 0.1559 0.096 Uiso 1 1 calc GR . . . .
H40B H 0.5142 0.5708 0.0640 0.096 Uiso 1 1 calc GR . . . .
H40C H 0.6544 0.5675 0.0977 0.096 Uiso 1 1 calc GR . . . .
C41 C 0.5495(4) 0.4763(3) 0.1972(4) 0.0537(12) Uani 1 1 d . . . . .
H41A H 0.5498 0.4544 0.2706 0.081 Uiso 1 1 calc GR . . . .
H41B H 0.6188 0.4654 0.1542 0.081 Uiso 1 1 calc GR . . . .
H41C H 0.4764 0.4680 0.1486 0.081 Uiso 1 1 calc GR . . . .
O4 O 0.5929(3) 0.56498(14) 0.7926(3) 0.0548(9) Uani 1 1 d . . . . .
C42 C 0.5559(5) 0.6135(2) 0.8044(5) 0.0583(15) Uani 1 1 d . . . . .
H42 H 0.5280 0.6225 0.8792 0.070 Uiso 1 1 calc R . . . .
N16 N 0.5498(4) 0.65483(18) 0.7262(4) 0.0527(11) Uani 1 1 d . . . . .
C43 C 0.5883(7) 0.6453(3) 0.6099(6) 0.088(2) Uani 1 1 d . . . . .
H43A H 0.6144 0.6054 0.6028 0.132 Uiso 1 1 calc GR . . . .
H43B H 0.6546 0.6711 0.5959 0.132 Uiso 1 1 calc GR . . . .
H43C H 0.5220 0.6528 0.5518 0.132 Uiso 1 1 calc GR . . . .
C44 C 0.5026(8) 0.7113(3) 0.7532(7) 0.098(3) Uani 1 1 d . . . . .
H44A H 0.4659 0.7099 0.8288 0.147 Uiso 1 1 calc GR . . . .
H44B H 0.4427 0.7226 0.6911 0.147 Uiso 1 1 calc GR . . . .
H44C H 0.5676 0.7394 0.7576 0.147 Uiso 1 1 calc GR . . . .
F7A F 0.258(3) 0.6826(11) 1.058(2) 0.094(11) Uani 0.174(10) 1 d . U P A 2
F8A F 0.365(3) 0.6460(16) 0.932(3) 0.117(12) Uani 0.174(10) 1 d . U P A 2
F6A F 0.180(3) 0.6316(15) 0.916(3) 0.098(13) Uani 0.174(10) 1 d . U P A 2

loop_
_atom_site_aniso_label
_atom_site_aniso_U_11
_atom_site_aniso_U_22
_atom_site_aniso_U_33
_atom_site_aniso_U_23
_atom_site_aniso_U_13
_atom_site_aniso_U_12
Fe1 0.0161(2) 0.0178(2) 0.0151(2) -0.0014(2) 0.00259(16) -0.0008(2)
Fe2 0.0167(2) 0.0174(2) 0.0161(2) -0.0012(2) 0.00356(16) -0.0005(2)
S1 0.0183(4) 0.0414(5) 0.0203(4) 0.0032(5) -0.0024(3) -0.0031(5)
S2 0.0205(4) 0.0505(6) 0.0196(4) -0.0039(6) -0.0027(3) 0.0020(5)
N1 0.0175(11) 0.0178(14) 0.0175(12) -0.0020(15) 0.0022(9) 0.0012(14)
N2 0.0169(11) 0.0168(13) 0.0198(13) -0.0019(15) 0.0029(9) 0.0014(14)
N3 0.0192(12) 0.0272(17) 0.0209(14) -0.0034(16) 0.0056(10) -0.0004(15)
N4 0.0266(17) 0.0218(17) 0.0191(16) -0.0001(13) -0.0018(13) -0.0009(13)
N5 0.0228(13) 0.0232(15) 0.0181(13) -0.0035(15) 0.0037(10) -0.0031(15)
N6 0.0205(15) 0.0223(17) 0.0199(16) -0.0013(13) 0.0009(12) -0.0022(12)
N7 0.0162(11) 0.0190(14) 0.0173(12) 0.0010(15) 0.0044(9) -0.0015(14)
N8 0.0188(12) 0.0178(15) 0.0160(13) -0.0005(13) 0.0023(10) -0.0026(13)
N9 0.0226(15) 0.0260(19) 0.0211(15) -0.0040(12) 0.0053(12) -0.0028(12)
N10 0.0213(16) 0.0199(17) 0.0279(19) -0.0026(13) 0.0027(13) 0.0010(12)
N11 0.0201(14) 0.0247(17) 0.0196(15) -0.0007(12) 0.0049(11) -0.0014(11)
N12 0.0242(16) 0.0197(17) 0.0196(17) -0.0032(12) 0.0023(13) -0.0004(12)
C1 0.0185(14) 0.0236(18) 0.0202(15) -0.0017(19) 0.0008(11) -0.0033(17)
C2 0.0189(14) 0.0215(18) 0.0203(16) -0.0016(17) 0.0014(12) -0.0012(16)
C3 0.0158(14) 0.039(2) 0.0252(17) 0.0018(19) 0.0033(12) -0.0001(17)
C4 0.0234(19) 0.041(2) 0.038(2) 0.0116(19) 0.0039(16) -0.0083(17)
C5 0.035(2) 0.030(2) 0.021(2) 0.0003(16) 0.0011(16) -0.0113(17)
C6 0.055(3) 0.033(2) 0.039(3) 0.005(2) 0.002(2) -0.019(2)
C7 0.081(4) 0.023(2) 0.040(3) 0.005(2) 0.000(2) -0.011(2)
C8 0.066(3) 0.024(2) 0.028(2) 0.0026(18) 0.005(2) 0.010(2)
C9 0.034(2) 0.027(2) 0.027(2) 0.0006(17) 0.0015(16) 0.0024(16)
C10 0.0240(16) 0.045(3) 0.0172(17) 0.001(2) 0.0020(13) -0.007(2)
C11 0.032(2) 0.036(2) 0.0195(19) 0.0006(17) 0.0050(15) -0.0127(17)
C12 0.0280(19) 0.027(2) 0.0218(19) 0.0022(15) -0.0003(15) -0.0063(15)
C13 0.055(3) 0.034(2) 0.035(2) 0.011(2) 0.001(2) -0.016(2)
C14 0.071(3) 0.023(2) 0.053(3) 0.002(2) 0.002(3) -0.016(2)
C15 0.051(3) 0.026(2) 0.043(3) -0.011(2) 0.006(2) -0.010(2)
C16 0.032(2) 0.025(2) 0.027(2) -0.0061(16) 0.0004(16) -0.0034(16)
C17 0.0203(14) 0.0242(18) 0.0211(16) -0.0008(18) -0.0022(12) 0.0008(18)
C18 0.0223(16) 0.027(2) 0.0174(16) -0.0004(16) 0.0010(12) -0.0006(15)
C19 0.0267(19) 0.050(3) 0.0188(18) -0.0032(17) 0.0015(15) -0.0007(17)
C20 0.040(2) 0.042(3) 0.032(2) -0.014(2) 0.0074(18) 0.0079(19)
C21 0.028(2) 0.028(2) 0.040(2) -0.0110(18) 0.0030(17) 0.0036(16)
C22 0.050(3) 0.037(3) 0.062(3) -0.024(3) -0.002(2) 0.008(2)
C23 0.059(3) 0.023(2) 0.096(5) -0.012(3) -0.009(3) 0.011(2)
C24 0.050(3) 0.023(2) 0.075(4) 0.012(2) -0.005(2) 0.001(2)
C25 0.030(2) 0.026(2) 0.040(2) 0.0035(18) 0.0026(17) 0.0011(16)
C26 0.0176(15) 0.048(3) 0.0241(18) -0.001(2) 0.0022(12) -0.0044(19)
C27 0.0228(19) 0.036(2) 0.051(3) -0.010(2) 0.0073(18) 0.0048(17)
C28 0.0279(19) 0.026(2) 0.033(2) -0.0077(17) -0.0026(16) 0.0038(16)
C29 0.043(3) 0.027(2) 0.048(3) -0.008(2) -0.006(2) 0.0106(18)
C30 0.061(3) 0.022(2) 0.047(3) -0.005(2) -0.005(2) 0.004(2)
C31 0.050(3) 0.023(2) 0.039(2) -0.0040(18) 0.010(2) -0.0112(18)
C32 0.030(2) 0.0239(19) 0.026(2) -0.0041(16) 0.0055(16) -0.0023(15)
B1 0.050(3) 0.030(3) 0.048(3) 0.001(2) 0.005(3) 0.001(2)
F1 0.060(2) 0.079(3) 0.149(4) -0.062(3) 0.039(2) -0.0211(19)
F2 0.085(3) 0.109(3) 0.062(2) -0.009(2) -0.0196(19) 0.001(2)
F3 0.143(4) 0.057(3) 0.180(5) 0.058(3) 0.037(3) -0.011(3)
F4 0.090(2) 0.062(2) 0.0441(16) -0.0101(16) 0.0042(15) 0.0139(18)
B2 0.055(3) 0.040(3) 0.039(3) -0.005(2) -0.004(3) -0.002(3)
F5 0.071(2) 0.0484(17) 0.0415(15) 0.0039(13) -0.0004(13) -0.0016(14)
F6 0.134(6) 0.058(3) 0.032(2) 0.0002(19) -0.001(3) 0.016(4)
F7 0.079(4) 0.101(5) 0.110(4) -0.022(3) 0.021(3) 0.034(3)
F8 0.121(6) 0.071(4) 0.109(6) 0.022(4) -0.038(4) -0.059(4)
B3 0.061(4) 0.039(3) 0.037(3) -0.014(2) -0.001(3) 0.011(3)
F9 0.138(3) 0.060(2) 0.058(2) -0.0099(17) 0.032(2) -0.006(2)
F10 0.132(14) 0.064(8) 0.078(9) 0.039(8) 0.053(8) 0.053(9)
F11 0.097(9) 0.163(16) 0.080(11) -0.089(11) 0.021(8) -0.046(11)
F12 0.074(9) 0.078(11) 0.135(11) -0.001(9) -0.022(8) 0.046(8)
F10A 0.091(7) 0.107(9) 0.155(11) -0.089(7) 0.050(7) -0.051(7)
F11A 0.078(5) 0.108(8) 0.039(3) 0.008(5) -0.009(3) 0.011(5)
F12A 0.132(11) 0.071(7) 0.121(7) 0.010(6) 0.025(8) 0.059(7)
B4 0.039(3) 0.031(3) 0.034(3) 0.003(2) 0.001(2) 0.004(2)
F13 0.0426(14) 0.0390(15) 0.0578(17) 0.0132(13) 0.0010(12) 0.0038(12)
F14 0.130(8) 0.042(4) 0.056(4) -0.012(3) 0.013(4) 0.030(4)
F15 0.063(4) 0.106(8) 0.131(9) 0.080(7) 0.050(5) 0.030(5)
F16 0.085(8) 0.066(5) 0.094(6) -0.005(4) -0.051(6) 0.004(5)
F14A 0.167(15) 0.032(5) 0.102(11) -0.010(6) -0.063(11) -0.004(7)
F15A 0.098(8) 0.077(9) 0.042(6) 0.024(6) 0.013(5) 0.019(7)
F16A 0.022(6) 0.17(2) 0.20(3) 0.082(18) 0.014(10) 0.027(10)
O1 0.0543(19) 0.0305(17) 0.0444(18) 0.0050(14) 0.0090(14) -0.0083(14)
C33 0.052(3) 0.042(3) 0.043(3) -0.004(2) 0.000(2) -0.005(2)
N13 0.071(3) 0.0243(19) 0.046(2) 0.0032(17) 0.004(2) -0.0070(19)
C34 0.140(7) 0.032(3) 0.147(7) 0.021(4) -0.001(6) 0.017(4)
C35 0.071(4) 0.049(3) 0.061(3) 0.003(3) 0.011(3) -0.023(3)
O2 0.064(2) 0.039(2) 0.114(3) 0.020(2) 0.034(2) -0.0006(19)
C36 0.052(3) 0.034(3) 0.077(4) 0.001(3) 0.019(3) 0.000(2)
N14 0.052(2) 0.036(2) 0.045(2) 0.0072(18) 0.0104(18) -0.0004(18)
C37 0.053(3) 0.051(3) 0.051(3) 0.007(3) 0.004(2) 0.007(2)
C38 0.101(5) 0.039(3) 0.067(4) 0.004(3) 0.032(3) -0.006(3)
O3 0.0345(16) 0.0470(19) 0.0351(16) 0.0109(14) 0.0056(12) -0.0105(14)
C39 0.025(2) 0.035(2) 0.045(3) 0.005(2) -0.0003(18) -0.0033(17)
N15 0.0281(18) 0.051(2) 0.033(2) 0.0096(17) 0.0015(14) -0.0011(16)
C40 0.057(3) 0.085(5) 0.052(3) 0.031(3) 0.010(3) -0.004(3)
C41 0.044(2) 0.071(4) 0.045(2) -0.012(3) -0.0024(19) 0.001(3)
O4 0.055(2) 0.0333(18) 0.076(2) -0.0150(17) 0.0012(18) 0.0135(16)
C42 0.074(4) 0.041(3) 0.058(3) -0.018(3) -0.013(3) 0.013(3)
N16 0.058(3) 0.035(2) 0.063(3) -0.013(2) -0.013(2) 0.006(2)
C43 0.100(6) 0.073(5) 0.095(5) 0.010(4) 0.035(4) -0.004(4)
C44 0.150(8) 0.040(4) 0.099(6) -0.010(4) -0.026(5) 0.036(4)
F7A 0.16(3) 0.048(14) 0.071(14) -0.035(11) 0.002(16) 0.022(17)
F8A 0.110(19) 0.12(2) 0.13(2) 0.044(17) 0.049(16) 0.035(16)
F6A 0.11(2) 0.065(17) 0.11(3) 0.031(17) -0.062(17) -0.012(15)

loop_
_atom_type_symbol
_atom_type_description
_atom_type_scat_dispersion_real
_atom_type_scat_dispersion_imag
_atom_type_scat_source
C C 0.0033 0.0016 'International Tables Vol C Tables 4.2.6.8 and 6.1.1.4'
H H 0.0000 0.0000 'International Tables Vol C Tables 4.2.6.8 and 6.1.1.4'
B B 0.0013 0.0007 'International Tables Vol C Tables 4.2.6.8 and 6.1.1.4'
F F 0.0171 0.0103 'International Tables Vol C Tables 4.2.6.8 and 6.1.1.4'
Fe Fe 0.3463 0.8444 'International Tables Vol C Tables 4.2.6.8 and 6.1.1.4'
N N 0.0061 0.0033 'International Tables Vol C Tables 4.2.6.8 and 6.1.1.4'
O O 0.0106 0.0060 'International Tables Vol C Tables 4.2.6.8 and 6.1.1.4'
S S 0.1246 0.1234 'International Tables Vol C Tables 4.2.6.8 and 6.1.1.4'

loop_
_geom_angle_atom_site_label_1
_geom_angle_atom_site_label_2
_geom_angle_atom_site_label_3
_geom_angle
N1 Fe1 N5 83.00(10)
N1 Fe1 N6 95.27(14)
N1 Fe1 N7 96.84(10)
N1 Fe1 N11 175.21(14)
N1 Fe1 N12 92.18(14)
N5 Fe1 N11 97.38(11)
N6 Fe1 N5 81.96(14)
N6 Fe1 N11 89.51(12)
N6 Fe1 N12 169.46(13)
N7 Fe1 N5 176.14(16)
N7 Fe1 N6 94.23(14)
N7 Fe1 N11 83.11(11)
N7 Fe1 N12 92.28(14)
N12 Fe1 N5 91.57(14)
N12 Fe1 N11 83.04(12)
N2 Fe2 N3 82.64(10)
N2 Fe2 N4 94.99(14)
N2 Fe2 N9 175.50(15)
N2 Fe2 N10 93.29(14)
N3 Fe2 N9 97.44(11)
N4 Fe2 N3 82.59(14)
N4 Fe2 N9 89.48(13)
N8 Fe2 N2 96.81(10)
N8 Fe2 N3 175.61(15)
N8 Fe2 N4 93.12(14)
N8 Fe2 N9 83.45(11)
N8 Fe2 N10 93.04(14)
N10 Fe2 N3 91.34(14)
N10 Fe2 N4 169.02(12)
N10 Fe2 N9 82.21(13)
C1 S1 C2 87.32(15)
C18 S2 C17 87.64(15)
N2 N1 Fe1 131.00(18)
C1 N1 Fe1 116.6(2)
C1 N1 N2 112.0(2)
N1 N2 Fe2 131.10(18)
C2 N2 Fe2 116.8(2)
C2 N2 N1 111.9(2)
Fe2 N3 H3 108.2
C3 N3 Fe2 112.09(18)
C3 N3 H3 108.2
C4 N3 Fe2 107.8(2)
C4 N3 H3 108.2
C4 N3 C3 112.3(3)
C5 N4 Fe2 114.3(3)
C9 N4 Fe2 127.5(3)
C9 N4 C5 118.1(4)
Fe1 N5 H5 108.8
C10 N5 Fe1 111.98(19)
C10 N5 H5 108.8
C11 N5 Fe1 107.3(2)
C11 N5 H5 108.8
C11 N5 C10 111.1(3)
C12 N6 Fe1 114.0(2)
C16 N6 Fe1 128.2(3)
C16 N6 C12 117.8(3)
N8 N7 Fe1 131.26(18)
C17 N7 Fe1 116.2(2)
C17 N7 N8 112.5(2)
N7 N8 Fe2 131.35(18)
C18 N8 Fe2 116.6(2)
C18 N8 N7 111.7(2)
Fe2 N9 H9 108.5
C19 N9 Fe2 111.1(2)
C19 N9 H9 108.5
C20 N9 Fe2 107.0(2)
C20 N9 H9 108.5
C20 N9 C19 113.0(3)
C21 N10 Fe2 114.7(3)
C25 N10 Fe2 127.4(3)
C25 N10 C21 117.9(4)
Fe1 N11 H11 108.2
C26 N11 Fe1 110.8(2)
C26 N11 H11 108.2
C27 N11 Fe1 108.3(2)
C27 N11 H11 108.2
C27 N11 C26 112.9(3)
C28 N12 Fe1 114.3(3)
C32 N12 Fe1 128.5(3)
C32 N12 C28 117.2(3)
N1 C1 S1 114.3(2)
N1 C1 C10 118.8(3)
C10 C1 S1 126.9(2)
N2 C2 S1 114.5(2)
N2 C2 C3 119.3(3)
C3 C2 S1 126.2(2)
N3 C3 H3A 109.9
N3 C3 H3B 109.9
C2 C3 N3 108.9(2)
C2 C3 H3A 109.9
C2 C3 H3B 109.9
H3A C3 H3B 108.3
N3 C4 H4A 109.6
N3 C4 H4B 109.6
N3 C4 C5 110.3(3)
H4A C4 H4B 108.1
C5 C4 H4A 109.6
C5 C4 H4B 109.6
N4 C5 C4 115.8(3)
N4 C5 C6 122.0(4)
C6 C5 C4 122.1(4)
C5 C6 H6 120.3
C5 C6 C7 119.5(4)
C7 C6 H6 120.3
C6 C7 H7 120.8
C8 C7 C6 118.5(4)
C8 C7 H7 120.8
C7 C8 H8 120.3
C7 C8 C9 119.5(5)
C9 C8 H8 120.3
N4 C9 C8 122.4(4)
N4 C9 H9A 118.8
C8 C9 H9A 118.8
N5 C10 H10A 109.9
N5 C10 H10B 109.9
C1 C10 N5 108.9(3)
C1 C10 H10A 109.9
C1 C10 H10B 109.9
H10A C10 H10B 108.3
N5 C11 H11A 110.0
N5 C11 H11B 110.0
N5 C11 C12 108.5(3)
H11A C11 H11B 108.4
C12 C11 H11A 110.0
C12 C11 H11B 110.0
N6 C12 C11 115.5(3)
N6 C12 C13 122.2(4)
C13 C12 C11 122.2(4)
C12 C13 H13 120.4
C14 C13 C12 119.2(4)
C14 C13 H13 120.4
C13 C14 H14 120.8
C15 C14 C13 118.5(4)
C15 C14 H14 120.8
C14 C15 H15 120.1
C14 C15 C16 119.9(4)
C16 C15 H15 120.1
N6 C16 C15 122.4(4)
N6 C16 H16 118.8
C15 C16 H16 118.8
N7 C17 S2 114.0(2)
N7 C17 C26 119.1(3)
C26 C17 S2 126.8(2)
N8 C18 S2 114.1(2)
N8 C18 C19 118.8(3)
C19 C18 S2 127.1(2)
N9 C19 H19A 109.7
N9 C19 H19B 109.7
C18 C19 N9 109.8(3)
C18 C19 H19A 109.7
C18 C19 H19B 109.7
H19A C19 H19B 108.2
N9 C20 H20A 109.4
N9 C20 H20B 109.4
N9 C20 C21 111.1(3)
H20A C20 H20B 108.0
C21 C20 H20A 109.4
C21 C20 H20B 109.4
N10 C21 C20 114.9(4)
N10 C21 C22 122.0(4)
C22 C21 C20 123.1(4)
C21 C22 H22 120.2
C23 C22 C21 119.6(5)
C23 C22 H22 120.2
C22 C23 H23 120.5
C22 C23 C24 118.9(5)
C24 C23 H23 120.5
C23 C24 H24 120.3
C23 C24 C25 119.4(5)
C25 C24 H24 120.3
N10 C25 C24 122.1(4)
N10 C25 H25 119.0
C24 C25 H25 119.0
N11 C26 H26A 109.8
N11 C26 H26B 109.8
C17 C26 N11 109.3(3)
C17 C26 H26A 109.8
C17 C26 H26B 109.8
H26A C26 H26B 108.3
N11 C27 H27A 109.5
N11 C27 H27B 109.5
N11 C27 C28 110.9(3)
H27A C27 H27B 108.0
C28 C27 H27A 109.5
C28 C27 H27B 109.5
N12 C28 C27 115.6(3)
N12 C28 C29 122.4(4)
C29 C28 C27 121.9(4)
C28 C29 H29 120.3
C28 C29 C30 119.4(4)
C30 C29 H29 120.3
C29 C30 H30 120.8
C31 C30 C29 118.3(4)
C31 C30 H30 120.8
C30 C31 H31 120.4
C32 C31 C30 119.3(4)
C32 C31 H31 120.4
N12 C32 C31 123.3(4)
N12 C32 H32 118.4
C31 C32 H32 118.4
F1 B1 F4 108.1(4)
F2 B1 F1 110.3(5)
F2 B1 F4 107.7(4)
F3 B1 F1 110.2(5)
F3 B1 F2 111.1(5)
F3 B1 F4 109.4(5)
F5 B2 F8A 97.6(11)
F6 B2 F5 109.9(5)
F6 B2 F7 107.4(6)
F7 B2 F5 104.3(5)
F8 B2 F5 110.9(5)
F8 B2 F6 112.9(6)
F8 B2 F7 110.9(6)
F7A B2 F5 116.8(14)
F7A B2 F8A 98(2)
F6A B2 F5 119.3(16)
F6A B2 F7A 117(2)
F6A B2 F8A 101(2)
F9 B3 F12 125.5(11)
F10 B3 F9 107.7(9)
F10 B3 F12 99.6(12)
F11 B3 F9 102.9(9)
F11 B3 F10 118.6(16)
F11 B3 F12 103.8(12)
F10A B3 F9 104.6(7)
F10A B3 F11A 106.8(9)
F11A B3 F9 111.5(7)
F12A B3 F9 104.9(8)
F12A B3 F10A 118.5(10)
F12A B3 F11A 110.4(8)
F13 B4 F14 108.6(4)
F13 B4 F15A 102.1(6)
F15 B4 F13 114.1(5)
F15 B4 F14 109.0(7)
F15 B4 F16 113.2(9)
F16 B4 F13 107.8(6)
F16 B4 F14 103.7(6)
F14A B4 F13 108.1(6)
F14A B4 F15A 104.9(10)
F16A B4 F13 115.1(11)
F16A B4 F14A 117.4(13)
F16A B4 F15A 107.7(12)
O1 C33 H33 117.0
O1 C33 N13 126.0(5)
N13 C33 H33 117.0
C33 N13 C34 120.4(5)
C33 N13 C35 122.2(4)
C35 N13 C34 117.4(5)
N13 C34 H34A 109.5
N13 C34 H34B 109.5
N13 C34 H34C 109.5
H34A C34 H34B 109.5
H34A C34 H34C 109.5
H34B C34 H34C 109.5
N13 C35 H35A 109.5
N13 C35 H35B 109.5
N13 C35 H35C 109.5
H35A C35 H35B 109.5
H35A C35 H35C 109.5
H35B C35 H35C 109.5
O2 C36 H36 116.7
O2 C36 N14 126.7(5)
N14 C36 H36 116.7
C36 N14 C37 120.6(4)
C36 N14 C38 122.2(4)
C37 N14 C38 117.1(4)
N14 C37 H37A 109.5
N14 C37 H37B 109.5
N14 C37 H37C 109.5
H37A C37 H37B 109.5
H37A C37 H37C 109.5
H37B C37 H37C 109.5
N14 C38 H38A 109.5
N14 C38 H38B 109.5
N14 C38 H38C 109.5
H38A C38 H38B 109.5
H38A C38 H38C 109.5
H38B C38 H38C 109.5
O3 C39 H39 117.3
O3 C39 N15 125.4(4)
N15 C39 H39 117.3
C39 N15 C40 121.0(5)
C39 N15 C41 121.6(4)
C41 N15 C40 117.3(4)
N15 C40 H40A 109.5
N15 C40 H40B 109.5
N15 C40 H40C 109.5
H40A C40 H40B 109.5
H40A C40 H40C 109.5
H40B C40 H40C 109.5
N15 C41 H41A 109.5
N15 C41 H41B 109.5
N15 C41 H41C 109.5
H41A C41 H41B 109.5
H41A C41 H41C 109.5
H41B C41 H41C 109.5
O4 C42 H42 116.1
O4 C42 N16 127.8(6)
N16 C42 H42 116.1
C42 N16 C43 120.4(5)
C42 N16 C44 121.6(5)
C43 N16 C44 118.0(6)
N16 C43 H43A 109.5
N16 C43 H43B 109.5
N16 C43 H43C 109.5
H43A C43 H43B 109.5
H43A C43 H43C 109.5
H43B C43 H43C 109.5
N16 C44 H44A 109.5
N16 C44 H44B 109.5
N16 C44 H44C 109.5
H44A C44 H44B 109.5
H44A C44 H44C 109.5
H44B C44 H44C 109.5

loop_
_geom_bond_atom_site_label_1
_geom_bond_atom_site_label_2
_geom_bond_distance
Fe1 N1 1.935(2)
Fe1 N5 2.024(2)
Fe1 N6 1.991(3)
Fe1 N7 1.942(2)
Fe1 N11 2.034(3)
Fe1 N12 1.994(3)
Fe2 N2 1.945(2)
Fe2 N3 2.036(3)
Fe2 N4 2.003(3)
Fe2 N8 1.932(2)
Fe2 N9 2.038(3)
Fe2 N10 1.987(3)
S1 C1 1.707(3)
S1 C2 1.711(3)
S2 C17 1.714(3)
S2 C18 1.710(3)
N1 N2 1.383(3)
N1 C1 1.309(4)
N2 C2 1.305(4)
N3 H3 1.0000
N3 C3 1.497(4)
N3 C4 1.488(5)
N4 C5 1.346(5)
N4 C9 1.340(5)
N5 H5 1.0000
N5 C10 1.490(4)
N5 C11 1.488(5)
N6 C12 1.352(5)
N6 C16 1.345(5)
N7 N8 1.384(3)
N7 C17 1.305(4)
N8 C18 1.315(4)
N9 H9 1.0000
N9 C19 1.498(4)
N9 C20 1.476(5)
N10 C21 1.352(5)
N10 C25 1.344(5)
N11 H11 1.0000
N11 C26 1.493(4)
N11 C27 1.481(5)
N12 C28 1.355(5)
N12 C32 1.345(5)
C1 C10 1.488(4)
C2 C3 1.489(4)
C3 H3A 0.9900
C3 H3B 0.9900
C4 H4A 0.9900
C4 H4B 0.9900
C4 C5 1.499(6)
C5 C6 1.383(6)
C6 H6 0.9500
C6 C7 1.386(7)
C7 H7 0.9500
C7 C8 1.366(7)
C8 H8 0.9500
C8 C9 1.389(6)
C9 H9A 0.9500
C10 H10A 0.9900
C10 H10B 0.9900
C11 H11A 0.9900
C11 H11B 0.9900
C11 C12 1.498(5)
C12 C13 1.386(6)
C13 H13 0.9500
C13 C14 1.382(7)
C14 H14 0.9500
C14 C15 1.372(7)
C15 H15 0.9500
C15 C16 1.378(6)
C16 H16 0.9500
C17 C26 1.488(4)
C18 C19 1.490(5)
C19 H19A 0.9900
C19 H19B 0.9900
C20 H20A 0.9900
C20 H20B 0.9900
C20 C21 1.488(6)
C21 C22 1.389(6)
C22 H22 0.9500
C22 C23 1.365(8)
C23 H23 0.9500
C23 C24 1.371(8)
C24 H24 0.9500
C24 C25 1.393(6)
C25 H25 0.9500
C26 H26A 0.9900
C26 H26B 0.9900
C27 H27A 0.9900
C27 H27B 0.9900
C27 C28 1.488(6)
C28 C29 1.381(6)
C29 H29 0.9500
C29 C30 1.386(7)
C30 H30 0.9500
C30 C31 1.380(6)
C31 H31 0.9500
C31 C32 1.374(5)
C32 H32 0.9500
B1 F1 1.364(6)
B1 F2 1.351(7)
B1 F3 1.349(6)
B1 F4 1.387(6)
B2 F5 1.391(6)
B2 F6 1.370(8)
B2 F7 1.389(8)
B2 F8 1.343(7)
B2 F7A 1.28(2)
B2 F8A 1.49(3)
B2 F6A 1.24(3)
B3 F9 1.382(7)
B3 F10 1.352(18)
B3 F11 1.310(14)
B3 F12 1.421(16)
B3 F10A 1.334(13)
B3 F11A 1.375(10)
B3 F12A 1.319(11)
B4 F13 1.388(5)
B4 F14 1.395(7)
B4 F15 1.320(8)
B4 F16 1.376(11)
B4 F14A 1.310(11)
B4 F15A 1.434(12)
B4 F16A 1.298(16)
O1 C33 1.232(6)
C33 H33 0.9500
C33 N13 1.314(6)
N13 C34 1.481(7)
N13 C35 1.433(7)
C34 H34A 0.9800
C34 H34B 0.9800
C34 H34C 0.9800
C35 H35A 0.9800
C35 H35B 0.9800
C35 H35C 0.9800
O2 C36 1.214(6)
C36 H36 0.9500
C36 N14 1.332(6)
N14 C37 1.438(6)
N14 C38 1.447(6)
C37 H37A 0.9800
C37 H37B 0.9800
C37 H37C 0.9800
C38 H38A 0.9800
C38 H38B 0.9800
C38 H38C 0.9800
O3 C39 1.234(5)
C39 H39 0.9500
C39 N15 1.322(5)
N15 C40 1.456(6)
N15 C41 1.446(7)
C40 H40A 0.9800
C40 H40B 0.9800
C40 H40C 0.9800
C41 H41A 0.9800
C41 H41B 0.9800
C41 H41C 0.9800
O4 C42 1.215(6)
C42 H42 0.9500
C42 N16 1.311(7)
N16 C43 1.436(8)
N16 C44 1.460(7)
C43 H43A 0.9800
C43 H43B 0.9800
C43 H43C 0.9800
C44 H44A 0.9800
C44 H44B 0.9800
C44 H44C 0.9800

loop_
_geom_hbond_atom_site_label_D
_geom_hbond_atom_site_label_H
_geom_hbond_atom_site_label_A
_geom_hbond_distance_DH
_geom_hbond_distance_HA
_geom_hbond_distance_DA
_geom_hbond_angle_DHA
_geom_hbond_site_symmetry_A
N3 H3 O4 1.00 1.95 2.871(4) 151.1 1_455
N5 H5 F9 1.00 2.09 2.987(5) 148.2 .
N9 H9 O1 1.00 1.89 2.859(4) 161.4 1_456
N11 H11 O3 1.00 1.92 2.851(4) 153.9 .

loop_
_geom_torsion_atom_site_label_1
_geom_torsion_atom_site_label_2
_geom_torsion_atom_site_label_3
_geom_torsion_atom_site_label_4
_geom_torsion
Fe1 N1 N2 Fe2 15.7(6)
Fe1 N1 N2 C2 -170.4(3)
Fe1 N1 C1 S1 172.1(2)
Fe1 N1 C1 C10 -7.1(5)
Fe1 N5 C10 C1 -7.6(5)
Fe1 N5 C11 C12 -37.5(3)
Fe1 N6 C12 C11 -2.5(4)
Fe1 N6 C12 C13 179.2(3)
Fe1 N6 C16 C15 179.8(3)
Fe1 N7 N8 Fe2 10.8(5)
Fe1 N7 N8 C18 -175.7(3)
Fe1 N7 C17 S2 177.2(2)
Fe1 N7 C17 C26 0.7(5)
Fe1 N11 C26 C17 12.6(4)
Fe1 N11 C27 C28 -29.9(4)
Fe1 N12 C28 C27 -7.5(4)
Fe1 N12 C28 C29 175.4(3)
Fe1 N12 C32 C31 -176.7(3)
Fe2 N2 C2 S1 173.4(2)
Fe2 N2 C2 C3 -4.1(5)
Fe2 N3 C3 C2 2.5(4)
Fe2 N3 C4 C5 -32.5(4)
Fe2 N4 C5 C4 -4.1(4)
Fe2 N4 C5 C6 -179.6(3)
Fe2 N4 C9 C8 178.3(3)
Fe2 N8 C18 S2 173.1(2)
Fe2 N8 C18 C19 -5.2(5)
Fe2 N9 C19 C18 1.7(4)
Fe2 N9 C20 C21 -33.5(4)
Fe2 N10 C21 C20 -0.6(4)
Fe2 N10 C21 C22 -178.4(3)
Fe2 N10 C25 C24 177.9(3)
S1 C1 C10 N5 -169.4(3)
S1 C2 C3 N3 -176.3(3)
S2 C17 C26 N11 174.7(3)
S2 C18 C19 N9 -176.0(3)
N1 N2 C2 S1 -1.4(5)
N1 N2 C2 C3 -178.9(4)
N1 C1 C10 N5 9.7(6)
N2 N1 C1 S1 -1.4(5)
N2 N1 C1 C10 179.5(4)
N2 C2 C3 N3 0.9(6)
N3 C4 C5 N4 24.9(5)
N3 C4 C5 C6 -159.5(4)
N4 C5 C6 C7 1.0(7)
N5 C11 C12 N6 27.1(4)
N5 C11 C12 C13 -154.6(4)
N6 C12 C13 C14 1.2(7)
N7 N8 C18 S2 -1.4(4)
N7 N8 C18 C19 -179.8(4)
N7 C17 C26 N11 -9.2(6)
N8 N7 C17 S2 0.1(5)
N8 N7 C17 C26 -176.5(4)
N8 C18 C19 N9 2.1(5)
N9 C20 C21 N10 23.5(5)
N9 C20 C21 C22 -158.6(4)
N10 C21 C22 C23 1.2(7)
N11 C27 C28 N12 25.4(5)
N11 C27 C28 C29 -157.5(4)
N12 C28 C29 C30 2.2(7)
C1 S1 C2 N2 0.6(4)
C1 S1 C2 C3 177.8(4)
C1 N1 N2 Fe2 -172.1(3)
C1 N1 N2 C2 1.8(5)
C2 S1 C1 N1 0.5(4)
C2 S1 C1 C10 179.6(5)
C3 N3 C4 C5 91.5(4)
C4 N3 C3 C2 -119.1(4)
C4 C5 C6 C7 -174.3(4)
C5 N4 C9 C8 0.4(6)
C5 C6 C7 C8 0.4(7)
C6 C7 C8 C9 -1.4(7)
C7 C8 C9 N4 1.0(6)
C9 N4 C5 C4 174.2(3)
C9 N4 C5 C6 -1.4(6)
C10 N5 C11 C12 85.2(4)
C11 N5 C10 C1 -127.6(4)
C11 C12 C13 C14 -177.0(4)
C12 N6 C16 C15 1.1(6)
C12 C13 C14 C15 0.4(7)
C13 C14 C15 C16 -1.2(7)
C14 C15 C16 N6 0.5(7)
C16 N6 C12 C11 176.4(3)
C16 N6 C12 C13 -1.9(6)
C17 S2 C18 N8 1.3(3)
C17 S2 C18 C19 179.4(4)
C17 N7 N8 Fe2 -172.6(3)
C17 N7 N8 C18 0.9(5)
C18 S2 C17 N7 -0.7(4)
C18 S2 C17 C26 175.5(5)
C19 N9 C20 C21 89.1(4)
C20 N9 C19 C18 -118.6(4)
C20 C21 C22 C23 -176.6(5)
C21 N10 C25 C24 -0.8(6)
C21 C22 C23 C24 -2.3(8)
C22 C23 C24 C25 2.0(8)
C23 C24 C25 N10 -0.4(7)
C25 N10 C21 C20 178.3(3)
C25 N10 C21 C22 0.4(6)
C26 N11 C27 C28 93.2(4)
C27 N11 C26 C17 -109.1(4)
C27 C28 C29 C30 -174.6(4)
C28 N12 C32 C31 2.7(6)
C28 C29 C30 C31 1.1(7)
C29 C30 C31 C32 -2.4(6)
C30 C31 C32 N12 0.5(6)
C32 N12 C28 C27 173.0(3)
C32 N12 C28 C29 -4.1(6)
O1 C33 N13 C34 -178.6(6)
O1 C33 N13 C35 1.4(8)
O2 C36 N14 C37 -1.7(9)
O2 C36 N14 C38 178.8(6)
O3 C39 N15 C40 -178.8(4)
O3 C39 N15 C41 -2.4(6)
O4 C42 N16 C43 0.8(9)
O4 C42 N16 C44 179.9(6)
